data_7044502
loop_
_publ_author_name
'Vieira, Noah Christopher'
'Pienkos, Jared A.'
'McMillen, Colin'
'Myers, Alexis R.'
'Clay, Alyssa Paige'
'Wagenknecht, Paul S.'

_publ_section_title
;
 A trans-bidentate bis-pyridinyl ligand with a transition metal hinge
;
_journal_name_full 'Dalton Trans.'
_journal_paper_doi 10.1039/C7DT03252H
_journal_year 2017
_chemical_formula_sum 'C35 H39.5 Cl2 N2.5 Pd Ti'
_chemical_formula_weight 720.39
_space_group_crystal_system triclinic
_space_group_IT_number 2
_space_group_name_Hall '-P 1'
_space_group_name_H-M_alt 'P -1'
_symmetry_space_group_name_Hall '-P 1'
_symmetry_space_group_name_H-M 'P -1'
_atom_sites_solution_hydrogens geom
_atom_sites_solution_primary dual
_atom_sites_solution_secondary difmap
_audit_creation_method SHELXL-2014/7
_audit_update_record
;
2017-08-28 deposited with the CCDC.
2017-10-19 downloaded from the CCDC.
;
_cell_angle_alpha 104.000(2)
_cell_angle_beta 93.8680(10)
_cell_angle_gamma 96.8550(10)
_cell_formula_units_Z 2
_cell_length_a 8.8432(3)
_cell_length_b 12.3352(5)
_cell_length_c 16.4088(7)
_cell_measurement_reflns_used 9898
_cell_measurement_temperature 100(2)
_cell_measurement_theta_max 26.06
_cell_measurement_theta_min 2.39
_cell_volume 1715.69(12)
_computing_cell_refinement 'Bruker SAINT'
_computing_data_collection 'Bruker APEX3'
_computing_data_reduction 'Bruker SAINT'
_computing_molecular_graphics 'Bruker SHELXTL'
_computing_publication_material 'Bruker SHELXTL'
_computing_structure_refinement 'SHELXL-2014 (Sheldrick 2014)'
_computing_structure_solution 'SHELXT-2014 (Sheldrick 2014)'
_diffrn_ambient_temperature 100(2)
_diffrn_measured_fraction_theta_full 0.999
_diffrn_measured_fraction_theta_max 0.999
_diffrn_measurement_device_type 'Bruker D8 Venture Photon 100'
_diffrn_measurement_method '\f and \w scans'
_diffrn_radiation_type MoK\a
_diffrn_radiation_wavelength 0.71073
_diffrn_reflns_av_R_equivalents 0.0441
_diffrn_reflns_av_unetI/netI 0.0378
_diffrn_reflns_Laue_measured_fraction_full 0.999
_diffrn_reflns_Laue_measured_fraction_max 0.999
_diffrn_reflns_limit_h_max 10
_diffrn_reflns_limit_h_min -10
_diffrn_reflns_limit_k_max 15
_diffrn_reflns_limit_k_min -15
_diffrn_reflns_limit_l_max 20
_diffrn_reflns_limit_l_min -20
_diffrn_reflns_number 27680
_diffrn_reflns_point_group_measured_fraction_full 0.999
_diffrn_reflns_point_group_measured_fraction_max 0.999
_diffrn_reflns_theta_full 25.242
_diffrn_reflns_theta_max 26.065
_diffrn_reflns_theta_min 2.331
_diffrn_source 'Incoatec I\mS'
_exptl_absorpt_coefficient_mu 0.939
_exptl_absorpt_correction_T_max 1.0000
_exptl_absorpt_correction_T_min 0.9371
_exptl_absorpt_correction_type multi-scan
_exptl_absorpt_process_details 'SADABS, Bruker'
_exptl_crystal_colour red
_exptl_crystal_density_diffrn 1.394
_exptl_crystal_description column
_exptl_crystal_F_000 738
_exptl_crystal_size_max 0.322
_exptl_crystal_size_mid 0.031
_exptl_crystal_size_min 0.031
_refine_diff_density_max 0.993
_refine_diff_density_min -0.881
_refine_diff_density_rms 0.113
_refine_ls_extinction_method none
_refine_ls_goodness_of_fit_ref 1.042
_refine_ls_hydrogen_treatment constr
_refine_ls_matrix_type full
_refine_ls_number_parameters 427
_refine_ls_number_reflns 6778
_refine_ls_number_restraints 82
_refine_ls_restrained_S_all 1.057
_refine_ls_R_factor_all 0.0520
_refine_ls_R_factor_gt 0.0376
_refine_ls_shift/su_max 0.001
_refine_ls_shift/su_mean 0.000
_refine_ls_structure_factor_coef Fsqd
_refine_ls_weighting_details 'w=1/[\s^2^(Fo^2^)+(0.0609P)^2^+2.0045P] where P=(Fo^2^+2Fc^2^)/3'
_refine_ls_weighting_scheme calc
_refine_ls_wR_factor_gt 0.1009
_refine_ls_wR_factor_ref 0.1100
_reflns_Friedel_coverage 0.000
_reflns_number_gt 5513
_reflns_number_total 6778
_reflns_threshold_expression 'I > 2\s(I)'
_cod_data_source_file c7dt03252h2.cif
_cod_data_source_block d8-1831_a
_cod_original_formula_sum 'C35 H39.50 Cl2 N2.50 Pd Ti'
_cod_database_code 7044502
_shelx_shelxl_version_number 2014/7
_shelx_space_group_comment
;
The symmetry employed for this shelxl refinement is uniquely defined
by the following loop, which should always be used as a source of
symmetry information in preference to the above space-group names.
They are only intended as comments.
;
_shelx_estimated_absorpt_t_min 0.752
_shelx_estimated_absorpt_t_max 0.971

loop_
_space_group_symop_operation_xyz
'x, y, z'
'-x, -y, -z'

loop_
_atom_site_label
_atom_site_type_symbol
_atom_site_fract_x
_atom_site_fract_y
_atom_site_fract_z
_atom_site_U_iso_or_equiv
_atom_site_adp_type
_atom_site_occupancy
_atom_site_site_symmetry_order
_atom_site_calc_flag
_atom_site_refinement_flags_posn
_atom_site_refinement_flags_adp
_atom_site_refinement_flags_occupancy
_atom_site_disorder_assembly
_atom_site_disorder_group
Pd1 Pd 0.75033(3) 0.81000(2) 0.39081(2) 0.01947(10) Uani 1 1 d . . . . .
Ti1 Ti 0.65743(7) 0.41258(5) 0.22229(4) 0.01935(15) Uani 1 1 d . . . . .
Cl1 Cl 0.86408(9) 0.78476(7) 0.51436(5) 0.0267(2) Uani 1 1 d . . . . .
Cl2 Cl 0.64282(10) 0.86249(8) 0.27642(6) 0.0322(2) Uani 1 1 d . . . . .
N1 N 0.5443(3) 0.7907(2) 0.43623(17) 0.0194(6) Uani 1 1 d . . . . .
N2 N 0.9559(3) 0.8312(2) 0.34629(18) 0.0223(6) Uani 1 1 d . . . . .
C1 C 0.7363(4) 0.3950(3) 0.3612(2) 0.0253(8) Uani 1 1 d . . . . .
C2 C 0.5877(4) 0.3331(3) 0.3375(2) 0.0290(8) Uani 1 1 d . . . . .
C3 C 0.5965(5) 0.2417(3) 0.2671(2) 0.0333(9) Uani 1 1 d . . . . .
C4 C 0.7507(5) 0.2472(3) 0.2488(2) 0.0352(9) Uani 1 1 d . . . . .
C5 C 0.8362(4) 0.3410(3) 0.3070(2) 0.0298(8) Uani 1 1 d . . . . .
C6 C 0.7853(6) 0.4938(4) 0.4349(2) 0.0432(11) Uani 1 1 d . . . . .
H6A H 0.8499 0.4712 0.4771 0.065 Uiso 1 1 calc R U . . .
H6B H 0.6948 0.5206 0.4599 0.065 Uiso 1 1 calc R U . . .
H6C H 0.8434 0.5545 0.4161 0.065 Uiso 1 1 calc R U . . .
C7 C 0.4494(5) 0.3522(4) 0.3843(3) 0.0479(12) Uani 1 1 d . . . . .
H7A H 0.3592 0.3430 0.3438 0.072 Uiso 1 1 calc R U . . .
H7B H 0.4648 0.4288 0.4213 0.072 Uiso 1 1 calc R U . . .
H7C H 0.4339 0.2974 0.4184 0.072 Uiso 1 1 calc R U . . .
C8 C 0.4708(6) 0.1428(4) 0.2364(3) 0.0624(15) Uani 1 1 d . . . . .
H8A H 0.4882 0.0996 0.1802 0.094 Uiso 1 1 calc R U . . .
H8B H 0.3717 0.1704 0.2336 0.094 Uiso 1 1 calc R U . . .
H8C H 0.4710 0.0941 0.2756 0.094 Uiso 1 1 calc R U . . .
C9 C 0.8203(8) 0.1534(5) 0.1935(3) 0.0681(17) Uani 1 1 d . . . . .
H9A H 0.8924 0.1853 0.1597 0.102 Uiso 1 1 calc R U . . .
H9B H 0.7391 0.1001 0.1558 0.102 Uiso 1 1 calc R U . . .
H9C H 0.8746 0.1140 0.2289 0.102 Uiso 1 1 calc R U . . .
C10 C 1.0086(5) 0.3687(4) 0.3164(3) 0.0536(13) Uani 1 1 d . . . . .
H10A H 1.0383 0.4488 0.3448 0.080 Uiso 1 1 calc R U . . .
H10B H 1.0462 0.3528 0.2605 0.080 Uiso 1 1 calc R U . . .
H10C H 1.0531 0.3226 0.3501 0.080 Uiso 1 1 calc R U . . .
C11 C 0.6596(5) 0.4907(3) 0.1008(2) 0.0336(9) Uani 1 1 d . . . . .
C12 C 0.5066(5) 0.4763(4) 0.1194(2) 0.0358(10) Uani 1 1 d . . . . .
C13 C 0.4586(4) 0.3599(4) 0.1086(2) 0.0347(9) Uani 1 1 d . . . . .
C14 C 0.5797(5) 0.3022(3) 0.0794(2) 0.0334(9) Uani 1 1 d . . . . .
C15 C 0.7058(5) 0.3831(4) 0.0781(2) 0.0343(9) Uani 1 1 d . . . . .
C16 C 0.7426(7) 0.6006(4) 0.0934(3) 0.0585(14) Uani 1 1 d . . . . .
H16A H 0.8525 0.5959 0.0934 0.088 Uiso 1 1 calc R U . . .
H16B H 0.7253 0.6613 0.1413 0.088 Uiso 1 1 calc R U . . .
H16C H 0.7044 0.6164 0.0406 0.088 Uiso 1 1 calc R U . . .
C17 C 0.4038(7) 0.5672(5) 0.1346(3) 0.0598(16) Uani 1 1 d . . . . .
H17A H 0.4628 0.6382 0.1680 0.090 Uiso 1 1 calc R U . . .
H17B H 0.3190 0.5449 0.1653 0.090 Uiso 1 1 calc R U . . .
H17C H 0.3630 0.5773 0.0803 0.090 Uiso 1 1 calc R U . . .
C18 C 0.3003(5) 0.3080(5) 0.1181(3) 0.0591(14) Uani 1 1 d . . . . .
H18A H 0.2983 0.2267 0.1114 0.089 Uiso 1 1 calc R U . . .
H18B H 0.2275 0.3209 0.0749 0.089 Uiso 1 1 calc R U . . .
H18C H 0.2718 0.3426 0.1742 0.089 Uiso 1 1 calc R U . . .
C19 C 0.5671(7) 0.1786(4) 0.0361(3) 0.0601(14) Uani 1 1 d . . . . .
H19A H 0.4846 0.1364 0.0576 0.090 Uiso 1 1 calc R U . . .
H19B H 0.6640 0.1513 0.0473 0.090 Uiso 1 1 calc R U . . .
H19C H 0.5445 0.1677 -0.0249 0.090 Uiso 1 1 calc R U . . .
C20 C 0.8586(6) 0.3602(5) 0.0483(3) 0.0565(13) Uani 1 1 d . . . . .
H20A H 0.8582 0.3615 -0.0112 0.085 Uiso 1 1 calc R U . . .
H20B H 0.8781 0.2859 0.0544 0.085 Uiso 1 1 calc R U . . .
H20C H 0.9391 0.4182 0.0821 0.085 Uiso 1 1 calc R U . . .
C21 C 0.5324(4) 0.5305(3) 0.2923(2) 0.0223(7) Uani 1 1 d . . . . .
C22 C 0.4865(4) 0.6094(3) 0.3389(2) 0.0207(7) Uani 1 1 d . . . . .
C23 C 0.4404(4) 0.6974(3) 0.4021(2) 0.0191(7) Uani 1 1 d . . . . .
C24 C 0.2969(4) 0.6883(3) 0.4321(2) 0.0226(7) Uani 1 1 d . . . . .
H24 H 0.2232 0.6243 0.4070 0.027 Uiso 1 1 calc R U . . .
C25 C 0.2608(4) 0.7709(3) 0.4975(2) 0.0255(8) Uani 1 1 d . . . . .
H25 H 0.1628 0.7646 0.5177 0.031 Uiso 1 1 calc R U . . .
C26 C 0.3702(4) 0.8639(3) 0.5336(2) 0.0268(8) Uani 1 1 d . . . . .
H26 H 0.3495 0.9218 0.5796 0.032 Uiso 1 1 calc R U . . .
C27 C 0.5104(4) 0.8699(3) 0.5006(2) 0.0243(7) Uani 1 1 d . . . . .
H27 H 0.5855 0.9333 0.5251 0.029 Uiso 1 1 calc R U . . .
C28 C 0.8425(4) 0.5446(3) 0.2526(2) 0.0240(7) Uani 1 1 d . . . . .
C29 C 0.9244(4) 0.6353(3) 0.2765(2) 0.0232(7) Uani 1 1 d . . . . .
C30 C 1.0138(4) 0.7441(3) 0.2968(2) 0.0224(7) Uani 1 1 d . . . . .
C31 C 1.1553(4) 0.7626(3) 0.2663(2) 0.0284(8) Uani 1 1 d . . . . .
H31 H 1.1959 0.7014 0.2321 0.034 Uiso 1 1 calc R U . . .
C32 C 1.2371(4) 0.8706(3) 0.2860(3) 0.0331(9) Uani 1 1 d . . . . .
H32 H 1.3337 0.8841 0.2655 0.040 Uiso 1 1 calc R U . . .
C33 C 1.1749(4) 0.9578(3) 0.3359(2) 0.0310(8) Uani 1 1 d . . . . .
H33 H 1.2279 1.0325 0.3500 0.037 Uiso 1 1 calc R U . . .
C34 C 1.0359(4) 0.9353(3) 0.3651(2) 0.0295(8) Uani 1 1 d . . . . .
H34 H 0.9944 0.9957 0.3999 0.035 Uiso 1 1 calc R U . . .
N35A N 1.0429(16) -0.0753(11) 0.1119(8) 0.034(2) Uani 0.25 1 d D U P A -1
C36A C 1.0325(17) -0.0387(11) 0.0642(9) 0.018(2) Uani 0.25 1 d D U P A -1
C37A C 1.030(3) 0.0316(17) -0.0019(13) 0.024(3) Uani 0.25 1 d D U P A -1
H37A H 1.0301 0.1112 0.0267 0.036 Uiso 0.25 1 calc R U P A -1
H37B H 0.9369 0.0046 -0.0414 0.036 Uiso 0.25 1 calc R U P A -1
H37C H 1.1201 0.0236 -0.0331 0.036 Uiso 0.25 1 calc R U P A -1
N35B N 0.9380(14) -0.1200(9) 0.0956(6) 0.021(2) Uani 0.25 1 d D U P B -2
C36B C 0.9653(18) -0.0683(11) 0.0438(9) 0.023(2) Uani 0.25 1 d D U P B -2
C37B C 1.055(2) 0.0162(17) 0.0021(13) 0.021(3) Uani 0.25 1 d D U P B -2
H37D H 1.0688 0.0920 0.0402 0.032 Uiso 0.25 1 calc R U P B -2
H37E H 0.9984 0.0165 -0.0512 0.032 Uiso 0.25 1 calc R U P B -2
H37F H 1.1560 -0.0067 -0.0091 0.032 Uiso 0.25 1 calc R U P B -2

loop_
_atom_site_aniso_label
_atom_site_aniso_U_11
_atom_site_aniso_U_22
_atom_site_aniso_U_33
_atom_site_aniso_U_23
_atom_site_aniso_U_13
_atom_site_aniso_U_12
Pd1 0.01162(14) 0.02105(15) 0.02720(16) 0.00716(11) 0.00593(10) 0.00359(9)
Ti1 0.0178(3) 0.0206(3) 0.0204(3) 0.0048(2) 0.0052(2) 0.0046(2)
Cl1 0.0169(4) 0.0337(5) 0.0320(5) 0.0123(4) 0.0029(3) 0.0044(3)
Cl2 0.0230(5) 0.0463(6) 0.0339(5) 0.0191(4) 0.0068(4) 0.0103(4)
N1 0.0170(14) 0.0197(14) 0.0234(14) 0.0064(11) 0.0041(11) 0.0061(11)
N2 0.0166(15) 0.0229(15) 0.0291(16) 0.0089(12) 0.0035(12) 0.0044(11)
C1 0.031(2) 0.0236(18) 0.0239(18) 0.0114(15) 0.0018(14) 0.0035(15)
C2 0.0239(19) 0.035(2) 0.035(2) 0.0203(17) 0.0082(15) 0.0080(15)
C3 0.035(2) 0.027(2) 0.038(2) 0.0147(17) -0.0049(17) -0.0024(16)
C4 0.049(3) 0.029(2) 0.035(2) 0.0135(17) 0.0110(18) 0.0187(18)
C5 0.0193(18) 0.037(2) 0.041(2) 0.0234(18) 0.0059(15) 0.0073(15)
C6 0.060(3) 0.040(2) 0.027(2) 0.0097(18) -0.0048(19) 0.002(2)
C7 0.032(2) 0.068(3) 0.064(3) 0.045(3) 0.023(2) 0.018(2)
C8 0.072(4) 0.048(3) 0.060(3) 0.025(2) -0.018(3) -0.027(3)
C9 0.108(5) 0.059(3) 0.052(3) 0.016(3) 0.023(3) 0.057(3)
C10 0.023(2) 0.075(3) 0.083(4) 0.054(3) 0.006(2) 0.011(2)
C11 0.047(2) 0.038(2) 0.0162(17) 0.0092(16) -0.0003(16) 0.0026(18)
C12 0.044(2) 0.046(2) 0.0189(18) 0.0045(17) -0.0026(16) 0.0218(19)
C13 0.028(2) 0.053(3) 0.0203(18) 0.0039(17) 0.0000(15) 0.0072(18)
C14 0.047(2) 0.030(2) 0.0219(18) 0.0026(16) 0.0030(16) 0.0075(17)
C15 0.033(2) 0.050(3) 0.0223(19) 0.0067(17) 0.0096(16) 0.0158(18)
C16 0.089(4) 0.050(3) 0.034(2) 0.021(2) -0.009(2) -0.012(3)
C17 0.082(4) 0.075(4) 0.029(2) 0.006(2) -0.004(2) 0.057(3)
C18 0.031(3) 0.100(4) 0.044(3) 0.021(3) -0.005(2) -0.003(3)
C19 0.088(4) 0.042(3) 0.041(3) -0.005(2) 0.000(3) 0.010(3)
C20 0.044(3) 0.089(4) 0.043(3) 0.017(3) 0.019(2) 0.024(3)
C21 0.0204(18) 0.0254(18) 0.0220(17) 0.0085(15) 0.0009(13) 0.0019(14)
C22 0.0142(16) 0.0266(18) 0.0213(17) 0.0068(14) 0.0023(13) 0.0014(13)
C23 0.0150(16) 0.0239(17) 0.0222(16) 0.0102(14) 0.0034(13) 0.0073(13)
C24 0.0160(17) 0.0272(18) 0.0258(18) 0.0087(14) 0.0030(13) 0.0025(13)
C25 0.0153(17) 0.036(2) 0.0301(19) 0.0122(16) 0.0091(14) 0.0106(14)
C26 0.0258(19) 0.0273(19) 0.0318(19) 0.0090(15) 0.0116(15) 0.0139(15)
C27 0.0227(18) 0.0218(18) 0.0287(19) 0.0041(14) 0.0037(14) 0.0080(14)
C28 0.0250(19) 0.0280(19) 0.0231(17) 0.0102(15) 0.0082(14) 0.0094(15)
C29 0.0182(17) 0.0289(19) 0.0279(18) 0.0123(15) 0.0085(14) 0.0106(14)
C30 0.0171(17) 0.0289(19) 0.0270(18) 0.0152(15) 0.0050(13) 0.0080(14)
C31 0.0190(18) 0.033(2) 0.040(2) 0.0166(17) 0.0105(15) 0.0085(15)
C32 0.0153(18) 0.044(2) 0.045(2) 0.0207(19) 0.0093(16) 0.0012(16)
C33 0.0221(19) 0.028(2) 0.043(2) 0.0136(17) 0.0047(16) -0.0036(15)
C34 0.0220(19) 0.029(2) 0.038(2) 0.0091(16) 0.0064(15) 0.0008(15)
N35A 0.037(5) 0.028(4) 0.033(4) -0.007(4) 0.007(4) 0.019(4)
C36A 0.021(4) 0.010(3) 0.026(4) 0.003(3) 0.013(3) 0.007(3)
C37A 0.022(4) 0.023(4) 0.022(3) -0.004(3) -0.001(3) 0.008(3)
N35B 0.030(4) 0.015(4) 0.015(4) -0.002(3) -0.004(4) 0.012(4)
C36B 0.023(4) 0.013(4) 0.031(4) -0.002(3) 0.013(3) 0.004(3)
C37B 0.022(4) 0.021(4) 0.019(3) 0.000(3) 0.000(3) 0.007(3)

loop_
_atom_type_symbol
_atom_type_description
_atom_type_scat_dispersion_real
_atom_type_scat_dispersion_imag
_atom_type_scat_source
C C 0.0033 0.0016 'International Tables Vol C Tables 4.2.6.8 and 6.1.1.4'
H H 0.0000 0.0000 'International Tables Vol C Tables 4.2.6.8 and 6.1.1.4'
N N 0.0061 0.0033 'International Tables Vol C Tables 4.2.6.8 and 6.1.1.4'
Cl Cl 0.1484 0.1585 'International Tables Vol C Tables 4.2.6.8 and 6.1.1.4'
Ti Ti 0.2776 0.4457 'International Tables Vol C Tables 4.2.6.8 and 6.1.1.4'
Pd Pd -0.9988 1.0072 'International Tables Vol C Tables 4.2.6.8 and 6.1.1.4'

loop_
_geom_angle_atom_site_label_1
_geom_angle_atom_site_label_2
_geom_angle_atom_site_label_3
_geom_angle
N2 Pd1 N1 179.29(11)
N2 Pd1 Cl1 90.99(8)
N1 Pd1 Cl1 88.97(8)
N2 Pd1 Cl2 88.54(8)
N1 Pd1 Cl2 91.39(8)
Cl1 Pd1 Cl2 171.81(3)
C21 Ti1 C28 85.55(13)
C21 Ti1 C15 128.64(14)
C28 Ti1 C15 88.39(14)
C21 Ti1 C13 91.04(13)
C28 Ti1 C13 131.31(14)
C15 Ti1 C13 57.05(13)
C21 Ti1 C1 81.37(12)
C28 Ti1 C1 82.26(13)
C15 Ti1 C1 147.86(13)
C13 Ti1 C1 145.12(14)
C21 Ti1 C3 105.89(14)
C28 Ti1 C3 134.05(13)
C15 Ti1 C3 114.38(14)
C13 Ti1 C3 93.53(14)
C1 Ti1 C3 56.87(12)
C21 Ti1 C4 132.34(13)
C28 Ti1 C4 107.38(14)
C15 Ti1 C4 98.04(14)
C13 Ti1 C4 110.31(15)
C1 Ti1 C4 56.52(13)
C3 Ti1 C4 34.10(14)
C21 Ti1 C2 76.26(13)
C28 Ti1 C2 115.23(13)
C15 Ti1 C2 148.57(14)
C13 Ti1 C2 110.92(14)
C1 Ti1 C2 34.21(12)
C3 Ti1 C2 34.22(13)
C4 Ti1 C2 56.54(13)
C21 Ti1 C11 95.71(13)
C28 Ti1 C11 75.14(13)
C15 Ti1 C11 34.11(14)
C13 Ti1 C11 56.88(14)
C1 Ti1 C11 157.37(13)
C3 Ti1 C11 143.91(13)
C4 Ti1 C11 131.81(14)
C2 Ti1 C11 165.80(14)
C21 Ti1 C14 124.79(14)
C28 Ti1 C14 122.58(14)
C15 Ti1 C14 34.19(14)
C13 Ti1 C14 33.98(13)
C1 Ti1 C14 142.10(13)
C3 Ti1 C14 87.51(13)
C4 Ti1 C14 87.09(14)
C2 Ti1 C14 118.65(14)
C11 Ti1 C14 56.40(13)
C21 Ti1 C5 114.29(13)
C28 Ti1 C5 77.98(13)
C15 Ti1 C5 114.07(13)
C13 Ti1 C5 144.23(15)
C1 Ti1 C5 33.87(12)
C3 Ti1 C5 56.56(13)
C4 Ti1 C5 33.92(14)
C2 Ti1 C5 56.41(12)
C11 Ti1 C5 137.59(14)
C14 Ti1 C5 117.40(14)
C21 Ti1 C12 74.38(13)
C28 Ti1 C12 99.46(15)
C15 Ti1 C12 56.48(13)
C13 Ti1 C12 34.21(15)
C1 Ti1 C12 155.43(13)
C3 Ti1 C12 126.48(14)
C4 Ti1 C12 142.53(14)
C2 Ti1 C12 131.96(14)
C11 Ti1 C12 33.87(14)
C14 Ti1 C12 56.14(13)
C5 Ti1 C12 170.47(13)
C27 N1 C23 119.6(3)
C27 N1 Pd1 119.7(2)
C23 N1 Pd1 120.7(2)
C34 N2 C30 119.4(3)
C34 N2 Pd1 118.7(2)
C30 N2 Pd1 121.9(2)
C5 C1 C2 107.9(3)
C5 C1 C6 124.5(4)
C2 C1 C6 127.4(4)
C5 C1 Ti1 73.5(2)
C2 C1 Ti1 73.2(2)
C6 C1 Ti1 123.3(2)
C1 C2 C3 107.9(3)
C1 C2 C7 126.1(4)
C3 C2 C7 125.6(4)
C1 C2 Ti1 72.6(2)
C3 C2 Ti1 72.7(2)
C7 C2 Ti1 125.7(3)
C4 C3 C2 107.6(3)
C4 C3 C8 127.4(4)
C2 C3 C8 123.1(4)
C4 C3 Ti1 73.0(2)
C2 C3 Ti1 73.0(2)
C8 C3 Ti1 132.1(3)
C5 C4 C3 108.3(3)
C5 C4 C9 124.1(4)
C3 C4 C9 125.7(4)
C5 C4 Ti1 73.2(2)
C3 C4 Ti1 72.9(2)
C9 C4 Ti1 132.2(3)
C1 C5 C4 108.3(3)
C1 C5 C10 126.0(4)
C4 C5 C10 125.2(4)
C1 C5 Ti1 72.7(2)
C4 C5 Ti1 72.8(2)
C10 C5 Ti1 126.6(3)
C1 C6 H6A 109.5
C1 C6 H6B 109.5
H6A C6 H6B 109.5
C1 C6 H6C 109.5
H6A C6 H6C 109.5
H6B C6 H6C 109.5
C2 C7 H7A 109.5
C2 C7 H7B 109.5
H7A C7 H7B 109.5
C2 C7 H7C 109.5
H7A C7 H7C 109.5
H7B C7 H7C 109.5
C3 C8 H8A 109.5
C3 C8 H8B 109.5
H8A C8 H8B 109.5
C3 C8 H8C 109.5
H8A C8 H8C 109.5
H8B C8 H8C 109.5
C4 C9 H9A 109.5
C4 C9 H9B 109.5
H9A C9 H9B 109.5
C4 C9 H9C 109.5
H9A C9 H9C 109.5
H9B C9 H9C 109.5
C5 C10 H10A 109.5
C5 C10 H10B 109.5
H10A C10 H10B 109.5
C5 C10 H10C 109.5
H10A C10 H10C 109.5
H10B C10 H10C 109.5
C15 C11 C12 107.6(4)
C15 C11 C16 128.1(4)
C12 C11 C16 123.6(4)
C15 C11 Ti1 71.6(2)
C12 C11 Ti1 73.1(2)
C16 C11 Ti1 128.6(3)
C11 C12 C13 108.3(3)
C11 C12 C17 125.6(4)
C13 C12 C17 125.4(4)
C11 C12 Ti1 73.0(2)
C13 C12 Ti1 71.7(2)
C17 C12 Ti1 128.4(3)
C14 C13 C12 107.7(4)
C14 C13 C18 126.6(4)
C12 C13 C18 125.4(4)
C14 C13 Ti1 74.2(2)
C12 C13 Ti1 74.1(2)
C18 C13 Ti1 122.4(3)
C13 C14 C15 108.0(4)
C13 C14 C19 126.0(4)
C15 C14 C19 124.3(4)
C13 C14 Ti1 71.8(2)
C15 C14 Ti1 71.5(2)
C19 C14 Ti1 134.0(3)
C11 C15 C14 108.3(4)
C11 C15 C20 124.6(4)
C14 C15 C20 126.7(4)
C11 C15 Ti1 74.3(2)
C14 C15 Ti1 74.3(2)
C20 C15 Ti1 122.8(3)
C11 C16 H16A 109.5
C11 C16 H16B 109.5
H16A C16 H16B 109.5
C11 C16 H16C 109.5
H16A C16 H16C 109.5
H16B C16 H16C 109.5
C12 C17 H17A 109.5
C12 C17 H17B 109.5
H17A C17 H17B 109.5
C12 C17 H17C 109.5
H17A C17 H17C 109.5
H17B C17 H17C 109.5
C13 C18 H18A 109.5
C13 C18 H18B 109.5
H18A C18 H18B 109.5
C13 C18 H18C 109.5
H18A C18 H18C 109.5
H18B C18 H18C 109.5
C14 C19 H19A 109.5
C14 C19 H19B 109.5
H19A C19 H19B 109.5
C14 C19 H19C 109.5
H19A C19 H19C 109.5
H19B C19 H19C 109.5
C15 C20 H20A 109.5
C15 C20 H20B 109.5
H20A C20 H20B 109.5
C15 C20 H20C 109.5
H20A C20 H20C 109.5
H20B C20 H20C 109.5
C22 C21 Ti1 167.9(3)
C21 C22 C23 172.9(4)
N1 C23 C24 119.6(3)
N1 C23 C22 117.9(3)
C24 C23 C22 122.4(3)
C25 C24 C23 120.8(3)
C25 C24 H24 119.6
C23 C24 H24 119.6
C24 C25 C26 118.8(3)
C24 C25 H25 120.6
C26 C25 H25 120.6
C27 C26 C25 118.3(3)
C27 C26 H26 120.9
C25 C26 H26 120.9
N1 C27 C26 122.9(3)
N1 C27 H27 118.6
C26 C27 H27 118.6
C29 C28 Ti1 165.4(3)
C28 C29 C30 174.1(4)
N2 C30 C31 120.1(3)
N2 C30 C29 117.9(3)
C31 C30 C29 121.9(3)
C32 C31 C30 120.1(3)
C32 C31 H31 120.0
C30 C31 H31 120.0
C33 C32 C31 118.5(3)
C33 C32 H32 120.7
C31 C32 H32 120.7
C34 C33 C32 119.3(3)
C34 C33 H33 120.3
C32 C33 H33 120.3
N2 C34 C33 122.6(4)
N2 C34 H34 118.7
C33 C34 H34 118.7
N35A C36A C37A 172.5(19)
C36A C37A H37A 109.5
C36A C37A H37B 109.5
H37A C37A H37B 109.5
C36A C37A H37C 109.5
H37A C37A H37C 109.5
H37B C37A H37C 109.5
N35B C36B C37B 157.8(17)
C36B C37B H37D 109.5
C36B C37B H37E 109.5
H37D C37B H37E 109.5
C36B C37B H37F 109.5
H37D C37B H37F 109.5
H37E C37B H37F 109.5

loop_
_geom_bond_atom_site_label_1
_geom_bond_atom_site_label_2
_geom_bond_distance
Pd1 N2 2.016(3)
Pd1 N1 2.024(3)
Pd1 Cl1 2.3074(9)
Pd1 Cl2 2.3108(9)
Ti1 C21 2.099(3)
Ti1 C28 2.107(4)
Ti1 C15 2.381(4)
Ti1 C13 2.386(4)
Ti1 C1 2.406(3)
Ti1 C3 2.409(4)
Ti1 C4 2.411(4)
Ti1 C2 2.413(4)
Ti1 C11 2.415(4)
Ti1 C14 2.416(4)
Ti1 C5 2.416(4)
Ti1 C12 2.417(4)
N1 C27 1.332(4)
N1 C23 1.360(4)
N2 C34 1.344(5)
N2 C30 1.358(4)
C1 C5 1.405(5)
C1 C2 1.417(5)
C1 C6 1.492(5)
C2 C3 1.419(5)
C2 C7 1.500(5)
C3 C4 1.413(6)
C3 C8 1.511(6)
C4 C5 1.408(6)
C4 C9 1.510(6)
C5 C10 1.511(5)
C6 H6A 0.9800
C6 H6B 0.9800
C6 H6C 0.9800
C7 H7A 0.9800
C7 H7B 0.9800
C7 H7C 0.9800
C8 H8A 0.9800
C8 H8B 0.9800
C8 H8C 0.9800
C9 H9A 0.9800
C9 H9B 0.9800
C9 H9C 0.9800
C10 H10A 0.9800
C10 H10B 0.9800
C10 H10C 0.9800
C11 C15 1.407(6)
C11 C12 1.407(6)
C11 C16 1.498(6)
C12 C13 1.413(6)
C12 C17 1.510(6)
C13 C14 1.404(6)
C13 C18 1.502(6)
C14 C15 1.410(6)
C14 C19 1.505(6)
C15 C20 1.503(6)
C16 H16A 0.9800
C16 H16B 0.9800
C16 H16C 0.9800
C17 H17A 0.9800
C17 H17B 0.9800
C17 H17C 0.9800
C18 H18A 0.9800
C18 H18B 0.9800
C18 H18C 0.9800
C19 H19A 0.9800
C19 H19B 0.9800
C19 H19C 0.9800
C20 H20A 0.9800
C20 H20B 0.9800
C20 H20C 0.9800
C21 C22 1.214(5)
C22 C23 1.427(5)
C23 C24 1.393(4)
C24 C25 1.374(5)
C24 H24 0.9500
C25 C26 1.390(5)
C25 H25 0.9500
C26 C27 1.386(5)
C26 H26 0.9500
C27 H27 0.9500
C28 C29 1.219(5)
C29 C30 1.425(5)
C30 C31 1.392(5)
C31 C32 1.390(5)
C31 H31 0.9500
C32 C33 1.381(6)
C32 H32 0.9500
C33 C34 1.371(5)
C33 H33 0.9500
C34 H34 0.9500
N35A C36A 0.998(13)
C36A C37A 1.546(16)
C37A H37A 0.9800
C37A H37B 0.9800
C37A H37C 0.9800
N35B C36B 1.200(14)
C36B C37B 1.552(16)
C37B H37D 0.9800
C37B H37E 0.9800
C37B H37F 0.9800
